data_4035139
loop_
_publ_author_name
'Peraka, Swamy'
'Hussain, Akram'
'Ramachary, Dhevalapally B.'

_publ_section_title
;
 Modular Access to Chiral 2,3-Dihydrofurans and 3,4-Dihydro-2 H-pyrans by
 Stereospecific Activation of Formylcyclopropanes through Combination of
 Organocatalytic Reductive Coupling and Lewis-Acid-Catalyzed Annulative
 Ring-Opening Reactions.
;
_journal_issue 17
_journal_name_full 'The Journal of organic chemistry'
_journal_page_first 9795
_journal_page_last 9817
_journal_paper_doi 10.1021/acs.joc.8b01315
_journal_volume 83
_journal_year 2018
_chemical_absolute_configuration rm
_chemical_formula_sum 'C22 H26 N2 O7'
_chemical_formula_weight 430.45
_space_group_IT_number 19
_space_group_name_Hall 'P 2ac 2ab'
_space_group_name_H-M_alt 'P 21 21 21'
_symmetry_cell_setting orthorhombic
_symmetry_space_group_name_H-M 'P 21 21 21'
_atom_sites_solution_hydrogens geom
_atom_sites_solution_primary direct
_atom_sites_solution_secondary difmap
_audit_creation_method SHELXL-97
_cell_angle_alpha 90.00
_cell_angle_beta 90.00
_cell_angle_gamma 90.00
_cell_formula_units_Z 4
_cell_length_a 7.7647(7)
_cell_length_b 11.6418(9)
_cell_length_c 23.985(2)
_cell_measurement_reflns_used 7951
_cell_measurement_temperature 293(2)
_cell_measurement_theta_max 26.39
_cell_measurement_theta_min 2.44
_cell_volume 2168.1(3)
_computing_cell_refinement 'Bruker SAINT'
_computing_data_collection 'Bruker APEX2'
_computing_data_reduction 'Bruker SAINT'
_computing_molecular_graphics 'Bruker SHELXTL'
_computing_publication_material 'Bruker SHELXTL'
_computing_structure_refinement 'SHELXL-2014 (Sheldrick 2014)'
_computing_structure_solution 'SHELXS-97 (Sheldrick 2008)'
_diffrn_ambient_temperature 293(2)
_diffrn_measured_fraction_theta_full 0.988
_diffrn_measured_fraction_theta_max 0.988
_diffrn_measurement_device_type 'Bruker APEX-II CCD'
_diffrn_measurement_method '\f and \w scans'
_diffrn_radiation_monochromator graphite
_diffrn_radiation_source 'fine-focus sealed tube'
_diffrn_radiation_type MoK\a
_diffrn_radiation_wavelength 0.71073
_diffrn_reflns_av_R_equivalents 0.0272
_diffrn_reflns_av_sigmaI/netI 0.0201
_diffrn_reflns_limit_h_max 9
_diffrn_reflns_limit_h_min -8
_diffrn_reflns_limit_k_max 13
_diffrn_reflns_limit_k_min -13
_diffrn_reflns_limit_l_max 28
_diffrn_reflns_limit_l_min -28
_diffrn_reflns_number 16273
_diffrn_reflns_theta_full 24.99
_diffrn_reflns_theta_max 24.99
_diffrn_reflns_theta_min 2.76
_exptl_absorpt_coefficient_mu 0.099
_exptl_absorpt_correction_T_max 0.7454
_exptl_absorpt_correction_T_min 0.6115
_exptl_absorpt_correction_type multi-scan
_exptl_absorpt_process_details 'Bruker SADABS-2014'
_exptl_crystal_colour Colorless
_exptl_crystal_density_diffrn 1.319
_exptl_crystal_density_method 'not measured'
_exptl_crystal_description Block
_exptl_crystal_F_000 912
_exptl_crystal_size_max 0.6
_exptl_crystal_size_mid 0.4
_exptl_crystal_size_min 0.38
_refine_diff_density_max 0.319
_refine_diff_density_min -0.169
_refine_diff_density_rms 0.030
_refine_ls_abs_structure_details 'Flack H D (1983), Acta Cryst. A39, 876-881'
_refine_ls_abs_structure_Flack 0.1(13)
_refine_ls_extinction_coef 0.086(8)
_refine_ls_extinction_expression Fc^*^=kFc[1+0.001xFc^2^\l^3^/sin(2\q)]^-1/4^
_refine_ls_extinction_method SHELXL
_refine_ls_goodness_of_fit_ref 1.062
_refine_ls_hydrogen_treatment mixed
_refine_ls_matrix_type full
_refine_ls_number_parameters 281
_refine_ls_number_reflns 3779
_refine_ls_number_restraints 0
_refine_ls_restrained_S_all 1.062
_refine_ls_R_factor_all 0.0500
_refine_ls_R_factor_gt 0.0423
_refine_ls_shift/su_max 0.000
_refine_ls_shift/su_mean 0.000
_refine_ls_structure_factor_coef Fsqd
_refine_ls_weighting_details 'calc w=1/[\s^2^(Fo^2^)+(0.0574P)^2^+0.5140P] where P=(Fo^2^+2Fc^2^)/3'
_refine_ls_weighting_scheme calc
_refine_ls_wR_factor_gt 0.1097
_refine_ls_wR_factor_ref 0.1154
_reflns_number_gt 3331
_reflns_number_total 3779
_reflns_threshold_expression >2sigma(I)
_cod_data_source_file jo8b01315_si_001.cif
_cod_data_source_block dbr66_0m_a_a
_cod_depositor_comments
;
The following automatic conversions were performed:

data item '_exptl_absorpt_correction_type' value 'Multi-Scan' was
changed to 'multi-scan' in accordance with the
/home/data/users/saulius/crontab/automatic-downloads/current/ACS/lib/dictionaries/cif_core.dic
dictionary named 'cif_core.dic' version 2.4.2 last updated on
2011-04-26.

data item '_symmetry_cell_setting' value 'Orthorhombic' was changed
to 'orthorhombic' in accordance with the
/home/data/users/saulius/crontab/automatic-downloads/current/ACS/lib/dictionaries/cif_core.dic
dictionary named 'cif_core.dic' version 2.4.2 last updated on
2011-04-26.

Automatic conversion script
Id: cif_fix_values 6909 2019-04-08 15:41:33Z antanas 
;
_cod_original_sg_symbol_H-M P2(1)2(1)2(1)
_cod_database_code 4035139

loop_
_symmetry_equiv_pos_as_xyz
'x, y, z'
'-x+1/2, -y, z+1/2'
'-x, y+1/2, -z+1/2'
'x+1/2, -y+1/2, -z'

loop_
_atom_site_label
_atom_site_type_symbol
_atom_site_fract_x
_atom_site_fract_y
_atom_site_fract_z
_atom_site_U_iso_or_equiv
_atom_site_adp_type
_atom_site_occupancy
_atom_site_symmetry_multiplicity
_atom_site_calc_flag
_atom_site_refinement_flags
O3 O 1.0948(2) 0.60045(13) -0.00166(6) 0.0547(4) Uani 1 1 d .
C6 C 0.9044(3) 0.45755(19) 0.07564(9) 0.0529(5) Uani 1 1 d .
H6A H 0.9826 0.4252 0.1030 0.063 Uiso 1 1 calc R
H6B H 0.7894 0.4293 0.0835 0.063 Uiso 1 1 calc R
C15 C 1.0980(3) 0.76106(19) 0.05871(9) 0.0488(5) Uani 1 1 d .
C5 C 0.9069(3) 0.58826(19) 0.07942(8) 0.0463(5) Uani 1 1 d .
H5 H 0.8176 0.6166 0.0540 0.056 Uiso 1 1 calc R
O1 O 1.0503(3) 0.34791(17) -0.14386(7) 0.0772(6) Uani 1 1 d .
N2 N 1.0763(2) 0.47078(16) -0.07099(7) 0.0501(5) Uani 1 1 d .
N1 N 0.9431(3) 0.29231(16) -0.05987(8) 0.0542(5) Uani 1 1 d .
C2 C 1.0256(3) 0.3685(2) -0.09438(9) 0.0556(6) Uani 1 1 d .
O5 O 0.9681(3) 0.6746(2) 0.22634(8) 0.0834(6) Uani 1 1 d .
O2 O 0.8400(3) 0.23654(16) 0.02470(8) 0.0731(5) Uani 1 1 d .
O4 O 1.1003(2) 0.5334(2) 0.18131(8) 0.0783(6) Uani 1 1 d .
C3 C 1.0409(3) 0.49540(19) -0.01616(8) 0.0469(5) Uani 1 1 d .
C1 C 0.9098(3) 0.3119(2) -0.00302(9) 0.0526(5) Uani 1 1 d .
O7 O 0.6776(2) 0.52518(18) 0.19414(8) 0.0704(5) Uani 1 1 d .
C4 C 1.0809(3) 0.63264(18) 0.05700(8) 0.0467(5) Uani 1 1 d .
H4 H 1.1753 0.5975 0.0781 0.056 Uiso 1 1 calc R
C12 C 0.6824(3) 0.6016(2) 0.15407(9) 0.0537(6) Uani 1 1 d .
C7 C 0.9583(3) 0.42141(19) 0.01804(8) 0.0484(5) Uani 1 1 d .
C8 C 0.8639(3) 0.6358(2) 0.13768(9) 0.0500(5) Uani 1 1 d .
H8 H 0.8639 0.7197 0.1343 0.060 Uiso 1 1 calc R
O6 O 0.5579(3) 0.6389(2) 0.13140(10) 0.1022(9) Uani 1 1 d .
C16 C 1.1855(3) 0.8132(2) 0.10177(11) 0.0617(6) Uani 1 1 d .
H16 H 1.2423 0.7683 0.1281 0.074 Uiso 1 1 calc R
C9 C 0.9928(3) 0.6064(2) 0.18328(9) 0.0576(6) Uani 1 1 d .
C21 C 1.1582(4) 0.5554(2) -0.10747(10) 0.0630(7) Uani 1 1 d .
H21A H 1.1717 0.5234 -0.1441 0.094 Uiso 1 1 calc R
H21B H 1.2691 0.5755 -0.0927 0.094 Uiso 1 1 calc R
H21C H 1.0874 0.6229 -0.1095 0.094 Uiso 1 1 calc R
C17 C 1.1899(4) 0.9319(3) 0.10631(13) 0.0743(8) Uani 1 1 d .
H17 H 1.2462 0.9666 0.1361 0.089 Uiso 1 1 calc R
C20 C 1.0209(3) 0.8294(2) 0.01841(10) 0.0606(6) Uani 1 1 d .
H20 H 0.9640 0.7955 -0.0115 0.073 Uiso 1 1 calc R
C19 C 1.0284(4) 0.9470(3) 0.02254(13) 0.0750(8) Uani 1 1 d .
H19 H 0.9773 0.9922 -0.0048 0.090 Uiso 1 1 calc R
C18 C 1.1098(4) 0.9982(2) 0.06624(15) 0.0784(9) Uani 1 1 d .
H18 H 1.1114 1.0778 0.0691 0.094 Uiso 1 1 calc R
C22 C 0.8887(4) 0.1840(2) -0.08435(12) 0.0732(8) Uani 1 1 d .
H22A H 0.8330 0.1380 -0.0565 0.110 Uiso 1 1 calc R
H22B H 0.9875 0.1438 -0.0984 0.110 Uiso 1 1 calc R
H22C H 0.8098 0.1987 -0.1143 0.110 Uiso 1 1 calc R
C14 C 0.5232(6) 0.3792(3) 0.24251(14) 0.0988(11) Uani 1 1 d .
H14A H 0.4138 0.3581 0.2582 0.148 Uiso 1 1 calc R
H14B H 0.6088 0.3803 0.2714 0.148 Uiso 1 1 calc R
H14C H 0.5552 0.3242 0.2145 0.148 Uiso 1 1 calc R
C10 C 1.0736(5) 0.6500(4) 0.27576(13) 0.0997(12) Uani 1 1 d .
H10A H 1.0606 0.5702 0.2866 0.120 Uiso 1 1 calc R
H10B H 1.1942 0.6642 0.2678 0.120 Uiso 1 1 calc R
C13 C 0.5102(4) 0.4944(3) 0.21703(13) 0.0863(9) Uani 1 1 d .
H13A H 0.4243 0.4939 0.1877 0.104 Uiso 1 1 calc R
H13B H 0.4758 0.5502 0.2449 0.104 Uiso 1 1 calc R
C11 C 1.0162(7) 0.7231(4) 0.31923(14) 0.1338(18) Uani 1 1 d .
H11A H 1.0809 0.7076 0.3525 0.201 Uiso 1 1 calc R
H11B H 0.8962 0.7095 0.3262 0.201 Uiso 1 1 calc R
H11C H 1.0327 0.8018 0.3085 0.201 Uiso 1 1 calc R

loop_
_atom_site_aniso_label
_atom_site_aniso_U_11
_atom_site_aniso_U_22
_atom_site_aniso_U_33
_atom_site_aniso_U_23
_atom_site_aniso_U_13
_atom_site_aniso_U_12
O3 0.0578(9) 0.0630(10) 0.0433(8) 0.0006(7) 0.0103(7) -0.0116(8)
C6 0.0550(13) 0.0610(13) 0.0426(11) 0.0055(10) 0.0064(10) -0.0052(11)
C15 0.0376(11) 0.0579(12) 0.0509(12) 0.0024(10) 0.0049(9) -0.0010(10)
C5 0.0393(11) 0.0588(12) 0.0408(10) 0.0057(9) 0.0037(9) 0.0002(10)
O1 0.0967(15) 0.0887(13) 0.0461(9) -0.0099(9) 0.0052(10) 0.0004(11)
N2 0.0495(11) 0.0605(11) 0.0401(9) 0.0030(8) 0.0037(8) 0.0025(9)
N1 0.0560(12) 0.0564(11) 0.0502(10) -0.0027(8) -0.0038(9) 0.0062(9)
C2 0.0529(13) 0.0664(14) 0.0475(12) -0.0021(10) 0.0004(10) 0.0101(11)
O5 0.0728(12) 0.1222(17) 0.0552(10) -0.0250(11) -0.0085(9) 0.0140(12)
O2 0.0903(14) 0.0624(10) 0.0666(11) 0.0082(9) 0.0087(10) -0.0099(10)
O4 0.0591(11) 0.1119(15) 0.0638(11) -0.0055(11) -0.0127(9) 0.0190(12)
C3 0.0417(11) 0.0574(12) 0.0415(10) 0.0035(9) 0.0024(9) 0.0021(10)
C1 0.0497(12) 0.0572(13) 0.0510(12) 0.0039(10) 0.0006(10) 0.0022(11)
O7 0.0492(10) 0.0919(13) 0.0702(11) 0.0242(10) 0.0090(8) 0.0022(9)
C4 0.0415(11) 0.0577(12) 0.0411(10) 0.0033(9) 0.0021(9) -0.0001(10)
C12 0.0451(12) 0.0714(14) 0.0447(11) 0.0017(11) 0.0037(10) 0.0098(12)
C7 0.0462(12) 0.0547(12) 0.0442(11) 0.0045(9) 0.0036(9) 0.0022(10)
C8 0.0440(12) 0.0601(13) 0.0460(11) 0.0003(10) 0.0027(9) 0.0033(10)
O6 0.0475(11) 0.158(2) 0.1016(16) 0.0554(15) 0.0018(11) 0.0169(13)
C16 0.0544(14) 0.0681(15) 0.0626(15) 0.0013(12) -0.0013(12) -0.0068(13)
C9 0.0494(13) 0.0821(17) 0.0412(12) -0.0051(11) 0.0038(10) -0.0027(13)
C21 0.0653(16) 0.0812(17) 0.0424(12) 0.0067(11) 0.0062(11) -0.0075(13)
C17 0.0647(17) 0.0748(18) 0.0834(19) -0.0128(15) 0.0054(15) -0.0141(15)
C20 0.0536(14) 0.0696(15) 0.0588(14) 0.0117(12) 0.0007(11) 0.0000(12)
C19 0.0670(17) 0.0706(17) 0.0874(19) 0.0271(15) 0.0120(15) 0.0017(14)
C18 0.0674(18) 0.0582(15) 0.110(2) 0.0043(16) 0.0261(17) -0.0071(14)
C22 0.089(2) 0.0624(15) 0.0687(16) -0.0083(13) -0.0042(15) -0.0009(15)
C14 0.113(3) 0.111(3) 0.0722(19) 0.0097(18) 0.0210(19) -0.025(2)
C10 0.091(2) 0.144(3) 0.0644(17) -0.0288(19) -0.0260(17) 0.011(2)
C13 0.0598(17) 0.110(2) 0.089(2) 0.0050(18) 0.0239(16) -0.0073(17)
C11 0.162(4) 0.175(4) 0.065(2) -0.031(2) -0.020(3) 0.051(4)

loop_
_atom_type_symbol
_atom_type_description
_atom_type_scat_dispersion_real
_atom_type_scat_dispersion_imag
_atom_type_scat_source
C C 0.0033 0.0016 'International Tables Vol C Tables 4.2.6.8 and 6.1.1.4'
H H 0.0000 0.0000 'International Tables Vol C Tables 4.2.6.8 and 6.1.1.4'
N N 0.0061 0.0033 'International Tables Vol C Tables 4.2.6.8 and 6.1.1.4'
O O 0.0106 0.0060 'International Tables Vol C Tables 4.2.6.8 and 6.1.1.4'

loop_
_geom_angle_atom_site_label_1
_geom_angle_atom_site_label_2
_geom_angle_atom_site_label_3
_geom_angle
C3 O3 C4 117.51(15)
C7 C6 C5 109.29(18)
C7 C6 H6A 109.8
C5 C6 H6A 109.8
C7 C6 H6B 109.8
C5 C6 H6B 109.8
H6A C6 H6B 108.3
C16 C15 C20 118.8(2)
C16 C15 C4 120.2(2)
C20 C15 C4 120.9(2)
C6 C5 C8 114.20(18)
C6 C5 C4 108.93(18)
C8 C5 C4 112.68(18)
C6 C5 H5 106.9
C8 C5 H5 106.9
C4 C5 H5 106.9
C2 N2 C3 120.97(19)
C2 N2 C21 117.63(18)
C3 N2 C21 121.27(19)
C2 N1 C1 124.44(19)
C2 N1 C22 116.9(2)
C1 N1 C22 118.6(2)
O1 C2 N1 122.0(2)
O1 C2 N2 121.4(2)
N1 C2 N2 116.60(19)
C9 O5 C10 115.7(2)
O3 C3 C7 124.97(19)
O3 C3 N2 112.13(17)
C7 C3 N2 122.9(2)
O2 C1 N1 119.4(2)
O2 C1 C7 124.4(2)
N1 C1 C7 116.17(19)
C12 O7 C13 118.0(2)
O3 C4 C15 106.00(16)
O3 C4 C5 108.31(17)
C15 C4 C5 113.63(18)
O3 C4 H4 109.6
C15 C4 H4 109.6
C5 C4 H4 109.6
O6 C12 O7 124.0(2)
O6 C12 C8 122.7(2)
O7 C12 C8 113.26(19)
C3 C7 C1 118.79(19)
C3 C7 C6 120.8(2)
C1 C7 C6 120.23(19)
C12 C8 C9 111.47(18)
C12 C8 C5 110.01(19)
C9 C8 C5 115.41(18)
C12 C8 H8 106.5
C9 C8 H8 106.5
C5 C8 H8 106.5
C15 C16 C17 120.7(3)
C15 C16 H16 119.7
C17 C16 H16 119.7
O4 C9 O5 124.2(2)
O4 C9 C8 126.3(2)
O5 C9 C8 109.4(2)
N2 C21 H21A 109.5
N2 C21 H21B 109.5
H21A C21 H21B 109.5
N2 C21 H21C 109.5
H21A C21 H21C 109.5
H21B C21 H21C 109.5
C18 C17 C16 119.4(3)
C18 C17 H17 120.3
C16 C17 H17 120.3
C19 C20 C15 120.2(3)
C19 C20 H20 119.9
C15 C20 H20 119.9
C18 C19 C20 120.7(3)
C18 C19 H19 119.6
C20 C19 H19 119.6
C19 C18 C17 120.0(3)
C19 C18 H18 120.0
C17 C18 H18 120.0
N1 C22 H22A 109.5
N1 C22 H22B 109.5
H22A C22 H22B 109.5
N1 C22 H22C 109.5
H22A C22 H22C 109.5
H22B C22 H22C 109.5
C13 C14 H14A 109.5
C13 C14 H14B 109.5
H14A C14 H14B 109.5
C13 C14 H14C 109.5
H14A C14 H14C 109.5
H14B C14 H14C 109.5
C11 C10 O5 107.5(3)
C11 C10 H10A 110.2
O5 C10 H10A 110.2
C11 C10 H10B 110.2
O5 C10 H10B 110.2
H10A C10 H10B 108.5
O7 C13 C14 108.6(3)
O7 C13 H13A 110.0
C14 C13 H13A 110.0
O7 C13 H13B 110.0
C14 C13 H13B 110.0
H13A C13 H13B 108.4
C10 C11 H11A 109.5
C10 C11 H11B 109.5
H11A C11 H11B 109.5
C10 C11 H11C 109.5
H11A C11 H11C 109.5
H11B C11 H11C 109.5

loop_
_geom_bond_atom_site_label_1
_geom_bond_atom_site_label_2
_geom_bond_distance
O3 C3 1.339(3)
O3 C4 1.460(2)
C6 C7 1.504(3)
C6 C5 1.525(3)
C6 H6A 0.9700
C6 H6B 0.9700
C15 C16 1.377(3)
C15 C20 1.388(3)
C15 C4 1.501(3)
C5 C8 1.539(3)
C5 C4 1.544(3)
C5 H5 0.9800
O1 C2 1.226(3)
N2 C2 1.373(3)
N2 C3 1.374(3)
N2 C21 1.463(3)
N1 C2 1.373(3)
N1 C1 1.407(3)
N1 C22 1.453(3)
O5 C9 1.317(3)
O5 C10 1.469(4)
O2 C1 1.227(3)
O4 C9 1.193(3)
C3 C7 1.351(3)
C1 C7 1.422(3)
O7 C12 1.310(3)
O7 C13 1.456(3)
C4 H4 0.9800
C12 O6 1.191(3)
C12 C8 1.516(3)
C8 C9 1.521(3)
C8 H8 0.9800
C16 C17 1.386(4)
C16 H16 0.9300
C21 H21A 0.9600
C21 H21B 0.9600
C21 H21C 0.9600
C17 C18 1.381(4)
C17 H17 0.9300
C20 C19 1.374(4)
C20 H20 0.9300
C19 C18 1.361(4)
C19 H19 0.9300
C18 H18 0.9300
C22 H22A 0.9600
C22 H22B 0.9600
C22 H22C 0.9600
C14 C13 1.478(4)
C14 H14A 0.9600
C14 H14B 0.9600
C14 H14C 0.9600
C10 C11 1.418(5)
C10 H10A 0.9700
C10 H10B 0.9700
C13 H13A 0.9700
C13 H13B 0.9700
C11 H11A 0.9600
C11 H11B 0.9600
C11 H11C 0.9600
